data_2210308
loop_
_publ_author_name
'Kropid\/lowska, Anna'
'Chojnacki, Jaroslaw'
'Go\/laszewska, Jolanta'
'Becker, Barbara'

_publ_section_title
;Solid solution of [<i>M</i>{SSi(OBu<i>^t^</i>)~3~}~2~(NCMe)], where <i>M</i>
 =
Zn and Co
;
_journal_coeditor_code KJ2024
_journal_issue 9
_journal_name_full 'Acta Crystallographica, Section E'
_journal_page_first m2260
_journal_page_last m2262
_journal_paper_doi 10.1107/S1600536806032673
_journal_volume 62
_journal_year 2006
_chemical_formula_iupac
;
[Co (C12 H27 O3 S1 Si1)2 (C2 H3 N1)]0.81
[Zn (C12 H27 O3 S1 Si1)2 (C2 H3 N1)]0.19
;
_chemical_formula_moiety 'C26 H57 Co0.81 N O6 S2 Si2 Zn0.19'
_chemical_formula_sum 'C26 H57 Co0.81 N O6 S2 Si2 Zn0.19'
_chemical_formula_weight 659.76
_chemical_name_systematic
;
(Acetonitrile)bis(tri-tert-butoxysilanethiolato-\k^2^O,S)cobalt(II)--
(acetonitrile)bis(tri-tert-butoxysilanethiolato-\k^2^O,S)zinc(II)
[0.81(5)/0.19(5)]
;
_space_group_IT_number 43
_symmetry_cell_setting orthorhombic
_symmetry_space_group_name_Hall 'F 2 -2d'
_symmetry_space_group_name_H-M 'F d d 2'
_atom_sites_solution_hydrogens geom
_atom_sites_solution_primary direct
_atom_sites_solution_secondary difmap
_audit_conform_dict_name cif_core.dic
_audit_conform_dict_version 2.3
_audit_creation_method 'WinGX routine CIF_UPDATE'
_cell_angle_alpha 90
_cell_angle_beta 90
_cell_angle_gamma 90
_cell_formula_units_Z 8
_cell_length_a 17.832(3)
_cell_length_b 45.098(4)
_cell_length_c 9.0363(7)
_cell_measurement_reflns_used 3136
_cell_measurement_temperature 120(2)
_cell_measurement_theta_max 30
_cell_measurement_theta_min 2.5
_cell_volume 7266.9(15)
_computing_cell_refinement
;
CrysAlis RED (Oxford Diffraction, 2005).
;
_computing_data_collection
;
CrysAlis CCD (Oxford Diffraction, 2005).
;
_computing_data_reduction
;
CrysAlis RED
;
_computing_molecular_graphics 'ORTEP-3 for Windows (Farrugia, 1997)'
_computing_publication_material 'WinGX (Farrugia, 1999)'
_computing_structure_refinement 'SHELXL97 (Sheldrick, 1997)'
_computing_structure_solution 'SHELXS97 (Sheldrick, 1997)'
_diffrn_ambient_temperature 120(2)
_diffrn_detector_area_resol_mean 8.1883
_diffrn_measured_fraction_theta_full 0.999
_diffrn_measured_fraction_theta_max 0.999
_diffrn_measurement_device 'Oxford Diffraction KM-4-CCD'
_diffrn_measurement_device_type 'four-axis \k geometry diffractometer'
_diffrn_measurement_method '0.75\% \w'
_diffrn_radiation_monochromator graphite
_diffrn_radiation_source 'Enhance (Mo) X-ray Source'
_diffrn_radiation_type MoK\a
_diffrn_radiation_wavelength 0.71073
_diffrn_reflns_av_R_equivalents 0.08
_diffrn_reflns_limit_h_max 21
_diffrn_reflns_limit_h_min -19
_diffrn_reflns_limit_k_max 53
_diffrn_reflns_limit_k_min -33
_diffrn_reflns_limit_l_max 10
_diffrn_reflns_limit_l_min -10
_diffrn_reflns_number 9144
_diffrn_reflns_theta_full 25.04
_diffrn_reflns_theta_max 25.04
_diffrn_reflns_theta_min 2.57
_diffrn_standards_number 0
_exptl_absorpt_coefficient_mu 0.713
_exptl_absorpt_correction_type none
_exptl_crystal_colour violet
_exptl_crystal_density_diffrn 1.206
_exptl_crystal_density_method 'not measured'
_exptl_crystal_description prism
_exptl_crystal_F_000 2843
_exptl_crystal_size_max 0.2
_exptl_crystal_size_mid 0.19
_exptl_crystal_size_min 0.14
_refine_diff_density_max 0.63
_refine_diff_density_min -0.543
_refine_ls_abs_structure_details 'Flack (1983), 1470 Friedel pairs'
_refine_ls_abs_structure_Flack 0.10(2)
_refine_ls_extinction_method none
_refine_ls_goodness_of_fit_ref 1.051
_refine_ls_hydrogen_treatment constr
_refine_ls_matrix_type full
_refine_ls_number_parameters 186
_refine_ls_number_reflns 3183
_refine_ls_number_restraints 2
_refine_ls_restrained_S_all 1.051
_refine_ls_R_factor_all 0.0541
_refine_ls_R_factor_gt 0.0505
_refine_ls_shift/su_max 0.002
_refine_ls_shift/su_mean 0
_refine_ls_structure_factor_coef Fsqd
_refine_ls_weighting_details 'calc w=1/[\s^2^(Fo^2^)+(0.0545P)^2^+37.5182P] where P=(Fo^2^+2Fc^2^)/3'
_refine_ls_weighting_scheme calc
_refine_ls_wR_factor_gt 0.1154
_refine_ls_wR_factor_ref 0.1177
_reflns_number_gt 2972
_reflns_number_total 3183
_reflns_threshold_expression I>2\s(I)
_cod_data_source_file kj2024.cif
_cod_data_source_block I
_cod_database_code 2210308

loop_
_symmetry_equiv_pos_as_xyz
'x, y, z'
'-x, -y, z'
'-x+1/4, y+1/4, z+1/4'
'x+3/4, -y+3/4, z+1/4'
'x, y+1/2, z+1/2'
'-x, -y+1/2, z+1/2'
'-x+1/4, y+3/4, z+3/4'
'x+3/4, -y+5/4, z+3/4'
'x+1/2, y, z+1/2'
'-x+1/2, -y, z+1/2'
'-x+3/4, y+1/4, z+3/4'
'x+5/4, -y+3/4, z+3/4'
'x+1/2, y+1/2, z'
'-x+1/2, -y+1/2, z'
'-x+3/4, y+3/4, z+1/4'
'x+5/4, -y+5/4, z+1/4'

loop_
_atom_site_type_symbol
_atom_site_label
_atom_site_fract_x
_atom_site_fract_y
_atom_site_fract_z
_atom_site_U_iso_or_equiv
_atom_site_adp_type
_atom_site_calc_flag
_atom_site_refinement_flags
_atom_site_occupancy
Co Co1 0 0.5 0.52020(8) 0.0170(3) Uani d SP 0.81(5)
Zn Zn1 0 0.5 0.52020(8) 0.0170(3) Uani d SP 0.19(4)
Si Si1 0.10869(7) 0.54516(2) 0.42262(14) 0.0167(3) Uani d . 1
S S1 0.11205(6) 0.49930(2) 0.39705(12) 0.0198(3) Uani d . 1
O O1 0.03148(16) 0.54921(5) 0.5237(3) 0.0196(6) Uani d . 1
O O2 0.18170(16) 0.55995(6) 0.5000(4) 0.0206(7) Uani d . 1
O O3 0.09464(16) 0.56456(6) 0.2735(4) 0.0241(7) Uani d . 1
N N1 0 0.5 0.7507(6) 0.0217(11) Uani d S 1
C C1 0 0.5 0.8768(8) 0.0220(13) Uani d S 1
C C2 0 0.5 1.0374(8) 0.0354(16) Uani d S 1
H H2A -0.0486 0.4928 1.0736 0.042 Uiso d PR 0.5
H H2B 0.04 0.487 1.0736 0.042 Uiso d PR 0.5
H H2C 0.0086 0.5202 1.0736 0.042 Uiso d PR 0.5
C C10 -0.0117(2) 0.57598(9) 0.5602(5) 0.0231(10) Uani d . 1
C C11 0.0422(3) 0.60055(10) 0.6075(5) 0.0235(10) Uani d . 1
H H11A 0.0772 0.6048 0.5265 0.035 Uiso calc R 1
H H11B 0.0704 0.5941 0.6949 0.035 Uiso calc R 1
H H11C 0.0137 0.6185 0.6314 0.035 Uiso calc R 1
C C12 -0.0577(3) 0.58468(10) 0.4255(6) 0.0339(12) Uani d . 1
H H12A -0.0905 0.5682 0.3975 0.051 Uiso calc R 1
H H12B -0.024 0.5893 0.3431 0.051 Uiso calc R 1
H H12C -0.0882 0.6021 0.4491 0.051 Uiso calc R 1
C C13 -0.0629(3) 0.56786(10) 0.6875(6) 0.0346(12) Uani d . 1
H H13A -0.0326 0.5616 0.7724 0.052 Uiso calc R 1
H H13B -0.096 0.5516 0.6574 0.052 Uiso calc R 1
H H13C -0.0931 0.5851 0.7152 0.052 Uiso calc R 1
C C20 0.2353(2) 0.55023(10) 0.6091(5) 0.0233(10) Uani d . 1
C C21 0.2636(3) 0.57890(11) 0.6810(7) 0.0398(13) Uani d . 1
H H21A 0.2209 0.59 0.721 0.06 Uiso calc R 1
H H21B 0.2894 0.591 0.6067 0.06 Uiso calc R 1
H H21C 0.2984 0.574 0.7613 0.06 Uiso calc R 1
C C22 0.1978(3) 0.53085(11) 0.7262(5) 0.0291(11) Uani d . 1
H H22A 0.179 0.5127 0.6799 0.044 Uiso calc R 1
H H22B 0.156 0.5417 0.771 0.044 Uiso calc R 1
H H22C 0.2345 0.5257 0.8028 0.044 Uiso calc R 1
C C23 0.2982(3) 0.53370(11) 0.5331(6) 0.0338(11) Uani d . 1
H H23A 0.3204 0.5464 0.4566 0.051 Uiso calc R 1
H H23B 0.2783 0.5156 0.4874 0.051 Uiso calc R 1
H H23C 0.3366 0.5284 0.606 0.051 Uiso calc R 1
C C30 0.1462(3) 0.57794(9) 0.1695(5) 0.0255(10) Uani d . 1
C C31 0.0992(3) 0.58496(12) 0.0333(6) 0.0376(12) Uani d . 1
H H31A 0.0574 0.5979 0.0613 0.056 Uiso calc R 1
H H31B 0.0795 0.5665 -0.0087 0.056 Uiso calc R 1
H H31C 0.1304 0.595 -0.0405 0.056 Uiso calc R 1
C C32 0.1781(4) 0.60645(10) 0.2362(6) 0.0416(14) Uani d . 1
H H32A 0.2098 0.6015 0.3213 0.062 Uiso calc R 1
H H32B 0.1369 0.6193 0.2684 0.062 Uiso calc R 1
H H32C 0.2082 0.6168 0.1615 0.062 Uiso calc R 1
C C33 0.2086(3) 0.55639(11) 0.1317(6) 0.0344(12) Uani d . 1
H H33A 0.1869 0.5381 0.0918 0.052 Uiso calc R 1
H H33B 0.2374 0.5518 0.2212 0.052 Uiso calc R 1
H H33C 0.2418 0.5653 0.0577 0.052 Uiso calc R 1

loop_
_atom_site_aniso_label
_atom_site_aniso_U_11
_atom_site_aniso_U_22
_atom_site_aniso_U_33
_atom_site_aniso_U_12
_atom_site_aniso_U_13
_atom_site_aniso_U_23
Co1 0.0161(4) 0.0184(4) 0.0167(5) -0.0013(3) 0 0
Zn1 0.0161(4) 0.0184(4) 0.0167(5) -0.0013(3) 0 0
Si1 0.0170(5) 0.0166(5) 0.0166(6) -0.0001(4) -0.0018(5) 0.0014(4)
S1 0.0198(5) 0.0166(5) 0.0230(6) -0.0008(4) 0.0027(5) -0.0032(4)
O1 0.0258(15) 0.0114(12) 0.0217(16) 0.0041(11) -0.0012(15) -0.0027(13)
O2 0.0200(15) 0.0186(14) 0.0233(16) -0.0009(11) -0.0039(14) 0.0026(12)
O3 0.0232(16) 0.0266(15) 0.0226(16) -0.0010(13) 0.0004(15) 0.0077(14)
N1 0.029(3) 0.017(2) 0.019(3) 0.001(2) 0 0
C1 0.021(3) 0.021(3) 0.023(4) 0.001(3) 0 0
C2 0.030(4) 0.059(4) 0.017(4) 0.003(4) 0 0
C10 0.020(2) 0.0149(19) 0.034(3) 0.0027(17) -0.002(2) -0.0060(17)
C11 0.026(2) 0.021(2) 0.023(2) -0.0003(19) -0.001(2) -0.0038(17)
C12 0.033(3) 0.028(2) 0.041(3) 0.012(2) -0.014(3) -0.006(2)
C13 0.033(3) 0.025(2) 0.046(3) 0.007(2) 0.013(3) 0.001(2)
C20 0.017(2) 0.027(2) 0.025(3) 0.0059(18) -0.0059(19) 0.0013(18)
C21 0.040(3) 0.033(3) 0.047(3) -0.005(2) -0.015(3) -0.008(2)
C22 0.029(3) 0.038(2) 0.020(2) 0.002(2) -0.004(2) 0.0011(19)
C23 0.028(3) 0.041(3) 0.033(3) 0.009(2) 0.001(2) 0.005(2)
C30 0.028(2) 0.026(2) 0.022(2) -0.0036(18) 0.002(2) 0.0045(19)
C31 0.044(3) 0.046(3) 0.024(3) 0.006(2) -0.005(3) 0.011(2)
C32 0.069(4) 0.027(2) 0.029(3) -0.016(3) 0.002(3) 0.004(2)
C33 0.036(3) 0.043(3) 0.024(3) 0.006(2) 0.004(2) 0.003(2)

loop_
_atom_type_symbol
_atom_type_description
_atom_type_scat_dispersion_real
_atom_type_scat_dispersion_imag
_atom_type_scat_source
C C 0.0033 0.0016 'International Tables Vol C Tables 4.2.6.8 and 6.1.1.4'
H H 0 0 'International Tables Vol C Tables 4.2.6.8 and 6.1.1.4'
Co Co 0.3494 0.9721 'International Tables Vol C Tables 4.2.6.8 and 6.1.1.4'
N N 0.0061 0.0033 'International Tables Vol C Tables 4.2.6.8 and 6.1.1.4'
O O 0.0106 0.006 'International Tables Vol C Tables 4.2.6.8 and 6.1.1.4'
S S 0.1246 0.1234 'International Tables Vol C Tables 4.2.6.8 and 6.1.1.4'
Si Si 0.0817 0.0704 'International Tables Vol C Tables 4.2.6.8 and 6.1.1.4'
Zn Zn 0.2839 1.4301 'International Tables Vol C Tables 4.2.6.8 and 6.1.1.4'

loop_
_geom_angle_atom_site_label_1
_geom_angle_atom_site_label_2
_geom_angle_atom_site_label_3
_geom_angle_site_symmetry_1
_geom_angle_site_symmetry_3
_geom_angle
N1 Co1 S1 . 2_565 119.11(3)
N1 Co1 S1 . . 119.11(3)
S1 Co1 S1 2_565 . 121.77(6)
N1 Co1 O1 . 2_565 89.20(8)
S1 Co1 O1 2_565 2_565 78.81(8)
S1 Co1 O1 . 2_565 101.98(8)
N1 Co1 O1 . . 89.20(8)
S1 Co1 O1 2_565 . 101.98(8)
S1 Co1 O1 . . 78.81(8)
O1 Co1 O1 2_565 . 178.40(16)
O2 Si1 O3 . . 105.05(16)
O2 Si1 O1 . . 112.52(16)
O3 Si1 O1 . . 105.60(16)
O2 Si1 S1 . . 115.68(12)
O3 Si1 S1 . . 116.55(13)
O1 Si1 S1 . . 101.18(11)
Si1 S1 Co1 . . 84.67(5)
C10 O1 Si1 . . 130.3(3)
C10 O1 Co1 . . 132.2(2)
Si1 O1 Co1 . . 95.11(12)
C20 O2 Si1 . . 134.6(3)
C30 O3 Si1 . . 131.7(3)
C1 N1 Co1 . . 180.000(4)
N1 C1 C2 . . 180.000(9)
C1 C2 H2A . . 109.5
C1 C2 H2B . . 109.5
H2A C2 H2B . . 109.5
C1 C2 H2C . . 109.5
H2A C2 H2C . . 109.5
H2B C2 H2C . . 109.5
O1 C10 C13 . . 106.7(3)
O1 C10 C12 . . 108.4(3)
C13 C10 C12 . . 110.2(4)
O1 C10 C11 . . 109.2(3)
C13 C10 C11 . . 110.0(4)
C12 C10 C11 . . 112.1(4)
C10 C11 H11A . . 109.5
C10 C11 H11B . . 109.5
H11A C11 H11B . . 109.5
C10 C11 H11C . . 109.5
H11A C11 H11C . . 109.5
H11B C11 H11C . . 109.5
C10 C12 H12A . . 109.5
C10 C12 H12B . . 109.5
H12A C12 H12B . . 109.5
C10 C12 H12C . . 109.5
H12A C12 H12C . . 109.5
H12B C12 H12C . . 109.5
C10 C13 H13A . . 109.5
C10 C13 H13B . . 109.5
H13A C13 H13B . . 109.5
C10 C13 H13C . . 109.5
H13A C13 H13C . . 109.5
H13B C13 H13C . . 109.5
O2 C20 C23 . . 109.3(4)
O2 C20 C22 . . 111.0(4)
C23 C20 C22 . . 110.9(4)
O2 C20 C21 . . 104.6(4)
C23 C20 C21 . . 111.4(4)
C22 C20 C21 . . 109.5(4)
C20 C21 H21A . . 109.5
C20 C21 H21B . . 109.5
H21A C21 H21B . . 109.5
C20 C21 H21C . . 109.5
H21A C21 H21C . . 109.5
H21B C21 H21C . . 109.5
C20 C22 H22A . . 109.5
C20 C22 H22B . . 109.5
H22A C22 H22B . . 109.5
C20 C22 H22C . . 109.5
H22A C22 H22C . . 109.5
H22B C22 H22C . . 109.5
C20 C23 H23A . . 109.5
C20 C23 H23B . . 109.5
H23A C23 H23B . . 109.5
C20 C23 H23C . . 109.5
H23A C23 H23C . . 109.5
H23B C23 H23C . . 109.5
O3 C30 C33 . . 110.2(4)
O3 C30 C31 . . 105.2(4)
C33 C30 C31 . . 110.8(4)
O3 C30 C32 . . 109.4(4)
C33 C30 C32 . . 110.7(4)
C31 C30 C32 . . 110.4(4)
C30 C31 H31A . . 109.5
C30 C31 H31B . . 109.5
H31A C31 H31B . . 109.5
C30 C31 H31C . . 109.5
H31A C31 H31C . . 109.5
H31B C31 H31C . . 109.5
C30 C32 H32A . . 109.5
C30 C32 H32B . . 109.5
H32A C32 H32B . . 109.5
C30 C32 H32C . . 109.5
H32A C32 H32C . . 109.5
H32B C32 H32C . . 109.5
C30 C33 H33A . . 109.5
C30 C33 H33B . . 109.5
H33A C33 H33B . . 109.5
C30 C33 H33C . . 109.5
H33A C33 H33C . . 109.5
H33B C33 H33C . . 109.5

loop_
_geom_bond_atom_site_label_1
_geom_bond_atom_site_label_2
_geom_bond_site_symmetry_2
_geom_bond_distance
Co1 N1 . 2.083(5)
Co1 S1 2_565 2.2873(12)
Co1 S1 . 2.2873(12)
Co1 O1 2_565 2.289(3)
Co1 O1 . 2.289(3)
Si1 O2 . 1.621(3)
Si1 O3 . 1.626(3)
Si1 O1 . 1.662(3)
Si1 S1 . 2.0821(14)
O1 C10 . 1.469(5)
O2 C20 . 1.441(5)
O3 C30 . 1.446(5)
N1 C1 . 1.139(9)
C1 C2 . 1.452(10)
C2 H2A . 0.98
C2 H2B . 0.9801
C2 H2C . 0.9799
C10 C13 . 1.514(7)
C10 C12 . 1.519(7)
C10 C11 . 1.528(6)
C11 H11A . 0.98
C11 H11B . 0.98
C11 H11C . 0.98
C12 H12A . 0.98
C12 H12B . 0.98
C12 H12C . 0.98
C13 H13A . 0.98
C13 H13B . 0.98
C13 H13C . 0.98
C20 C23 . 1.512(6)
C20 C22 . 1.526(7)
C20 C21 . 1.532(6)
C21 H21A . 0.98
C21 H21B . 0.98
C21 H21C . 0.98
C22 H22A . 0.98
C22 H22B . 0.98
C22 H22C . 0.98
C23 H23A . 0.98
C23 H23B . 0.98
C23 H23C . 0.98
C30 C33 . 1.516(7)
C30 C31 . 1.522(7)
C30 C32 . 1.530(6)
C31 H31A . 0.98
C31 H31B . 0.98
C31 H31C . 0.98
C32 H32A . 0.98
C32 H32B . 0.98
C32 H32C . 0.98
C33 H33A . 0.98
C33 H33B . 0.98
C33 H33C . 0.98
